data_2226713
loop_
_publ_author_name
'Park, Sojeong'
'Yun, Hoseop'

_publ_section_title
;
 The quinternary thiophosphate Cs~0.5~Ag~0.5~Nb~2~PS~10~
;
_journal_coeditor_code WM2357
_journal_issue 7
_journal_name_full 'Acta Crystallographica Section E'
_journal_page_first i51
_journal_page_last i52
_journal_paper_doi 10.1107/S1600536810021768
_journal_volume 66
_journal_year 2010
_chemical_formula_iupac 'Cs0.5 Ag0.5 Nb2 PS10'
_chemical_formula_sum 'Ag0.5 Cs0.5 Nb2 P S10'
_chemical_formula_weight 657.78
_chemical_name_systematic
;
cesium silver tris(disulfido)[tetrathiophosphato(V)]diniobate(IV)
;
_space_group_IT_number 14
_symmetry_cell_setting monoclinic
_symmetry_space_group_name_Hall '-P 2ybc'
_symmetry_space_group_name_H-M 'P 1 21/c 1'
_audit_creation_method 'WinGX routine CIF_UPDATE'
_cell_angle_alpha 90
_cell_angle_beta 91.0886(12)
_cell_angle_gamma 90
_cell_formula_units_Z 4
_cell_length_a 7.3594(3)
_cell_length_b 12.8534(4)
_cell_length_c 13.7788(6)
_cell_measurement_reflns_used 8832
_cell_measurement_temperature 290.0(10)
_cell_measurement_theta_max 27.48
_cell_measurement_theta_min 3.17
_cell_volume 1303.15(9)
_computing_cell_refinement 'RAPID-AUTO (Rigaku, 2006)'
_computing_data_collection 'RAPID-AUTO (Rigaku, 2006)'
_computing_data_reduction 'RAPID-AUTO (Rigaku, 2006)'
_computing_molecular_graphics 'locally modified version of ORTEP (Johnson, 1965)'
_computing_publication_material 'WinGX (Farrugia, 1999)'
_computing_structure_refinement 'SHELXL97 (Sheldrick, 2008)'
_computing_structure_solution 'SHELXS97 (Sheldrick, 2008)'
_diffrn_ambient_temperature 290.0(10)
_diffrn_measured_fraction_theta_full 0.998
_diffrn_measured_fraction_theta_max 0.998
_diffrn_measurement_device_type 'Rigaku R-AXIS RAPID'
_diffrn_measurement_method \w
_diffrn_radiation_monochromator graphite
_diffrn_radiation_type MoK\a
_diffrn_radiation_wavelength 0.71073
_diffrn_reflns_av_R_equivalents 0.0486
_diffrn_reflns_limit_h_max 9
_diffrn_reflns_limit_h_min -9
_diffrn_reflns_limit_k_max 14
_diffrn_reflns_limit_k_min -16
_diffrn_reflns_limit_l_max 17
_diffrn_reflns_limit_l_min -17
_diffrn_reflns_number 12389
_diffrn_reflns_theta_full 27.48
_diffrn_reflns_theta_max 27.48
_diffrn_reflns_theta_min 3.17
_diffrn_standards_decay_% 0
_diffrn_standards_interval_count 0
_diffrn_standards_interval_time 0
_diffrn_standards_number 0
_exptl_absorpt_coefficient_mu 5.544
_exptl_absorpt_correction_T_max 1.000
_exptl_absorpt_correction_T_min 0.602
_exptl_absorpt_correction_type multi-scan
_exptl_absorpt_process_details '(ABSCOR; Higashi, 1995)'
_exptl_crystal_colour 'dark brown'
_exptl_crystal_density_diffrn 3.353
_exptl_crystal_density_method 'not measured'
_exptl_crystal_description needle
_exptl_crystal_F_000 1232
_exptl_crystal_size_max 0.30
_exptl_crystal_size_mid 0.06
_exptl_crystal_size_min 0.04
_refine_diff_density_max 1.182
_refine_diff_density_min -1.27
_refine_ls_extinction_method none
_refine_ls_goodness_of_fit_ref 1.08
_refine_ls_matrix_type full
_refine_ls_number_parameters 133
_refine_ls_number_reflns 2991
_refine_ls_number_restraints 0
_refine_ls_restrained_S_all 1.08
_refine_ls_R_factor_gt 0.0338
_refine_ls_shift/su_max 0
_refine_ls_structure_factor_coef Fsqd
_refine_ls_weighting_details 'calc w=1/[\s^2^(Fo^2^)+(0.0248P)^2^+3.4157P] where P=(Fo^2^+2Fc^2^)/3'
_refine_ls_weighting_scheme calc
_refine_ls_wR_factor_ref 0.0746
_reflns_number_gt 2430
_reflns_number_total 2991
_reflns_threshold_expression I>2sigma(I)
_cod_data_source_file wm2357.cif
_cod_data_source_block I
_cod_original_cell_volume 1303.15(8)
_cod_original_sg_symbol_H-M 'P 21/c'
_cod_original_formula_sum 'Cs0.5 Ag0.5 Nb2 P S10'
_cod_database_code 2226713
_cod_database_fobs_code 2226713

loop_
_symmetry_equiv_pos_as_xyz
'x, y, z'
'-x, y+1/2, -z+1/2'
'-x, -y, -z'
'x, -y-1/2, z-1/2'

loop_
_atom_site_type_symbol
_atom_site_label
_atom_site_fract_x
_atom_site_fract_y
_atom_site_fract_z
_atom_site_U_iso_or_equiv
_atom_site_adp_type
_atom_site_calc_flag
_atom_site_refinement_flags
_atom_site_occupancy
_atom_site_disorder_assembly
_atom_site_disorder_group
Cs Cs -0.0009(4) 0.02093(15) 0.48715(19) 0.0512(5) Uani d P 0.5 . .
Ag Ag 0 0 0 0.0539(2) Uani d S 1 . .
Nb Nb1 0.42651(5) 0.03565(3) 0.24995(3) 0.01333(11) Uani d . 1 . .
Nb Nb2 0.43445(5) 0.32590(3) 0.25353(3) 0.01280(11) Uani d . 1 . .
P P 0.11427(16) 0.18631(9) 0.14370(10) 0.0170(3) Uani d . 1 . .
S S1 -0.03805(19) 0.18878(10) 0.02229(11) 0.0292(3) Uani d . 1 . .
S S2 0.07865(16) 0.05281(9) 0.22287(10) 0.0210(3) Uani d . 1 . .
S S3 0.08568(16) 0.31790(9) 0.22464(10) 0.0207(3) Uani d . 1 . .
S S4 0.33249(16) 0.47121(9) 0.35994(9) 0.0187(3) Uani d . 1 . .
S S5 0.38477(17) 0.18131(9) 0.37848(9) 0.0190(3) Uani d . 1 . .
S S6 0.39304(16) 0.18214(8) 0.11963(9) 0.0161(2) Uani d . 1 . .
S S7 0.42828(17) 0.44324(9) 0.10942(9) 0.0194(3) Uani d . 1 . .
S S8 0.58572(16) 0.41695(9) 0.39426(9) 0.0184(3) Uani d . 1 . .
S S9 0.63765(16) 0.17797(9) 0.31795(9) 0.0189(3) Uani d . 1 . .
S S10 0.67972(16) 0.38737(9) 0.14538(9) 0.0204(3) Uani d . 1 . .

loop_
_atom_site_aniso_label
_atom_site_aniso_U_11
_atom_site_aniso_U_22
_atom_site_aniso_U_33
_atom_site_aniso_U_12
_atom_site_aniso_U_13
_atom_site_aniso_U_23
Cs 0.0270(3) 0.0779(16) 0.0489(13) -0.0003(11) 0.0060(7) -0.0283(10)
Ag 0.0518(4) 0.0298(3) 0.0800(6) -0.0028(3) 0.0017(4) -0.0287(4)
Nb1 0.0150(2) 0.00814(18) 0.0168(2) 0.00081(16) -0.00185(16) 0.00082(16)
Nb2 0.0145(2) 0.00802(19) 0.0158(2) -0.00071(16) -0.00210(16) -0.00048(16)
P 0.0157(5) 0.0115(5) 0.0235(7) 0.0014(5) -0.0057(5) -0.0025(5)
S1 0.0325(7) 0.0228(6) 0.0316(8) 0.0023(6) -0.0168(6) -0.0038(6)
S2 0.0181(5) 0.0140(5) 0.0310(7) -0.0014(5) -0.0023(5) 0.0030(5)
S3 0.0168(5) 0.0146(5) 0.0305(7) 0.0023(5) -0.0034(5) -0.0073(5)
S4 0.0190(5) 0.0146(5) 0.0225(7) -0.0007(5) 0.0017(5) -0.0031(5)
S5 0.0256(6) 0.0126(5) 0.0189(6) 0.0001(5) 0.0008(5) 0.0007(5)
S6 0.0186(5) 0.0104(5) 0.0193(6) 0.0019(5) -0.0015(5) -0.0007(5)
S7 0.0269(6) 0.0131(5) 0.0180(6) -0.0009(5) -0.0044(5) 0.0004(5)
S8 0.0233(6) 0.0124(5) 0.0195(6) -0.0013(5) -0.0043(5) 0.0000(5)
S9 0.0185(5) 0.0128(5) 0.0251(7) -0.0001(5) -0.0054(5) 0.0009(5)
S10 0.0217(6) 0.0152(5) 0.0244(7) -0.0003(5) 0.0048(5) -0.0021(5)

loop_
_atom_type_symbol
_atom_type_description
_atom_type_scat_dispersion_real
_atom_type_scat_dispersion_imag
_atom_type_scat_source
Cs Cs -0.368 2.1192 'International Tables Vol C Tables 4.2.6.8 and 6.1.1.4'
Ag Ag -0.8971 1.1015 'International Tables Vol C Tables 4.2.6.8 and 6.1.1.4'
Nb Nb -2.0727 0.6215 'International Tables Vol C Tables 4.2.6.8 and 6.1.1.4'
P P 0.1023 0.0942 'International Tables Vol C Tables 4.2.6.8 and 6.1.1.4'
S S 0.1246 0.1234 'International Tables Vol C Tables 4.2.6.8 and 6.1.1.4'

loop_
_geom_angle_atom_site_label_1
_geom_angle_atom_site_label_2
_geom_angle_atom_site_label_3
_geom_angle_site_symmetry_1
_geom_angle_site_symmetry_3
_geom_angle
_geom_angle_publ_flag
Cs Cs S10 3_556 4_466 86.8(5) ?
Cs Cs S10 3_556 2_645 82.5(5) ?
S10 Cs S10 4_466 2_645 169.32(5) ?
Cs Cs S7 3_556 2_545 88.8(5) ?
S10 Cs S7 4_466 2_545 73.85(7) ?
S10 Cs S7 2_645 2_545 105.80(8) ?
Cs Cs S7 3_556 4_566 80.9(5) ?
S10 Cs S7 4_466 4_566 105.35(8) ?
S10 Cs S7 2_645 4_566 73.00(7) ?
S7 Cs S7 2_545 4_566 169.64(5) ?
Cs Cs S2 3_556 . 128.9(5) ?
S10 Cs S2 4_466 . 134.71(8) ?
S10 Cs S2 2_645 . 54.41(5) ?
S7 Cs S2 2_545 . 79.52(6) ?
S7 Cs S2 4_566 . 107.01(8) ?
Cs Cs S1 3_556 4_566 139.1(6) ?
S10 Cs S1 4_466 4_566 61.86(5) ?
S10 Cs S1 2_645 4_566 127.50(7) ?
S7 Cs S1 2_545 4_566 105.15(7) ?
S7 Cs S1 4_566 4_566 82.99(6) ?
S2 Cs S1 . 4_566 91.71(4) ?
Cs Cs S5 3_556 . 131.1(6) ?
S10 Cs S5 4_466 . 125.61(7) ?
S10 Cs S5 2_645 . 62.86(5) ?
S7 Cs S5 2_545 . 131.64(7) ?
S7 Cs S5 4_566 . 57.45(5) ?
S2 Cs S5 . . 55.08(4) ?
S1 Cs S5 4_566 . 64.82(4) ?
Cs Cs S3 3_556 4_566 88.9(5) ?
S10 Cs S3 4_466 4_566 52.55(5) ?
S10 Cs S3 2_645 4_566 126.89(9) ?
S7 Cs S3 2_545 4_566 126.40(9) ?
S7 Cs S3 4_566 4_566 53.89(5) ?
S2 Cs S3 . 4_566 137.18(6) ?
S1 Cs S3 4_566 4_566 51.72(4) ?
S5 Cs S3 . 4_566 86.11(6) ?
Cs Cs S3 3_556 2_545 81.7(5) ?
S10 Cs S3 4_466 2_545 126.35(9) ?
S10 Cs S3 2_645 2_545 52.02(5) ?
S7 Cs S3 2_545 2_545 53.79(5) ?
S7 Cs S3 4_566 2_545 123.87(8) ?
S2 Cs S3 . 2_545 51.42(5) ?
S1 Cs S3 4_566 2_545 137.41(7) ?
S5 Cs S3 . 2_545 100.03(7) ?
S3 Cs S3 4_566 2_545 170.63(4) ?
Cs Cs S9 3_556 1_455 137.7(6) ?
S10 Cs S9 4_466 1_455 75.21(6) ?
S10 Cs S9 2_645 1_455 113.01(7) ?
S7 Cs S9 2_545 1_455 49.70(4) ?
S7 Cs S9 4_566 1_455 140.51(6) ?
S2 Cs S9 . 1_455 59.66(4) ?
S1 Cs S9 4_566 1_455 62.08(4) ?
S5 Cs S9 . 1_455 89.44(4) ?
S3 Cs S9 4_566 1_455 108.21(6) ?
S3 Cs S9 2_545 1_455 79.11(6) ?
Cs Cs S2 3_556 3_556 44.2(5) ?
S10 Cs S2 4_466 3_556 50.32(4) ?
S10 Cs S2 2_645 3_556 120.06(6) ?
S7 Cs S2 2_545 3_556 99.18(6) ?
S7 Cs S2 4_566 3_556 73.35(5) ?
S2 Cs S2 . 3_556 173.07(6) ?
S1 Cs S2 4_566 3_556 95.19(7) ?
S5 Cs S2 . 3_556 127.91(8) ?
S3 Cs S2 4_566 3_556 48.73(4) ?
S3 Cs S2 2_545 3_556 122.41(5) ?
S9 Cs S2 1_455 3_556 124.54(8) ?
S1 Ag S1 . 3 180.00(10) yes
S4 Nb1 S7 2_645 2_645 90.82(4) ?
S4 Nb1 S8 2_645 2_645 48.08(4) ?
S7 Nb1 S8 2_645 2_645 109.54(4) ?
S4 Nb1 S10 2_645 2_645 109.13(4) ?
S7 Nb1 S10 2_645 2_645 47.89(4) ?
S8 Nb1 S10 2_645 2_645 89.23(4) ?
S4 Nb1 S9 2_645 . 91.47(4) ?
S7 Nb1 S9 2_645 . 78.95(4) ?
S8 Nb1 S9 2_645 . 137.40(4) ?
S10 Nb1 S9 2_645 . 121.46(4) ?
S4 Nb1 S2 2_645 . 130.77(4) ?
S7 Nb1 S2 2_645 . 124.06(4) ?
S8 Nb1 S2 2_645 . 85.24(4) ?
S10 Nb1 S2 2_645 . 80.24(4) ?
S9 Nb1 S2 . . 125.60(4) ?
S4 Nb1 S5 2_645 . 138.34(4) ?
S7 Nb1 S5 2_645 . 82.43(4) ?
S8 Nb1 S5 2_645 . 167.42(4) ?
S10 Nb1 S5 2_645 . 96.47(4) ?
S9 Nb1 S5 . . 46.87(4) ?
S2 Nb1 S5 . . 84.69(4) ?
S4 Nb1 S6 2_645 . 83.16(4) ?
S7 Nb1 S6 2_645 . 155.62(4) ?
S8 Nb1 S6 2_645 . 83.80(4) ?
S10 Nb1 S6 2_645 . 155.76(4) ?
S9 Nb1 S6 . . 77.61(4) ?
S2 Nb1 S6 . . 76.07(4) ?
S5 Nb1 S6 . . 86.46(4) ?
S4 Nb1 Nb2 2_645 2_645 54.77(3) ?
S7 Nb1 Nb2 2_645 2_645 54.64(3) ?
S8 Nb1 Nb2 2_645 2_645 54.91(3) ?
S10 Nb1 Nb2 2_645 2_645 54.37(3) ?
S9 Nb1 Nb2 . 2_645 117.38(3) ?
S2 Nb1 Nb2 . 2_645 115.30(3) ?
S5 Nb1 Nb2 . 2_645 136.98(3) ?
S6 Nb1 Nb2 . 2_645 133.76(3) ?
S10 Nb2 S7 . . 48.25(4) ?
S10 Nb2 S4 . . 110.06(4) ?
S7 Nb2 S4 . . 90.81(4) ?
S10 Nb2 S8 . . 89.91(4) ?
S7 Nb2 S8 . . 109.55(4) ?
S4 Nb2 S8 . . 48.02(4) ?
S10 Nb2 S5 . . 138.22(4) ?
S7 Nb2 S5 . . 166.52(4) ?
S4 Nb2 S5 . . 95.72(4) ?
S8 Nb2 S5 . . 83.45(4) ?
S10 Nb2 S9 . . 91.02(4) ?
S7 Nb2 S9 . . 136.48(4) ?
S4 Nb2 S9 . . 122.02(4) ?
S8 Nb2 S9 . . 80.28(4) ?
S5 Nb2 S9 . . 47.20(4) ?
S10 Nb2 S3 . . 130.35(5) ?
S7 Nb2 S3 . . 84.19(4) ?
S4 Nb2 S3 . . 79.18(4) ?
S8 Nb2 S3 . . 124.13(4) ?
S5 Nb2 S3 . . 85.47(4) ?
S9 Nb2 S3 . . 126.33(4) ?
S10 Nb2 S6 . . 83.03(4) ?
S7 Nb2 S6 . . 82.29(4) ?
S4 Nb2 S6 . . 155.03(4) ?
S8 Nb2 S6 . . 156.36(4) ?
S5 Nb2 S6 . . 86.88(4) ?
S9 Nb2 S6 . . 77.33(4) ?
S3 Nb2 S6 . . 76.27(4) ?
S10 Nb2 Nb1 . 2_655 55.41(3) ?
S7 Nb2 Nb1 . 2_655 54.72(3) ?
S4 Nb2 Nb1 . 2_655 54.67(3) ?
S8 Nb2 Nb1 . 2_655 54.84(3) ?
S5 Nb2 Nb1 . 2_655 138.05(3) ?
S9 Nb2 Nb1 . 2_655 119.58(3) ?
S3 Nb2 Nb1 . 2_655 112.65(3) ?
S6 Nb2 Nb1 . 2_655 133.06(3) ?
S1 P S3 . . 112.52(8) ?
S1 P S2 . . 112.54(8) ?
S3 P S2 . . 112.78(8) ?
S1 P S6 . . 113.93(9) ?
S3 P S6 . . 102.73(7) ?
S2 P S6 . . 101.48(7) ?
P S1 Ag . . 91.46(6) ?
P S1 Cs . 4_565 94.72(7) ?
Ag S1 Cs . 4_565 161.76(7) ?
P S2 Nb1 . . 90.68(5) ?
P S2 Cs . . 129.50(7) ?
Nb1 S2 Cs . . 91.32(6) ?
P S2 Cs . 3_556 136.28(7) ?
Nb1 S2 Cs . 3_556 89.76(5) ?
P S3 Nb2 . . 90.27(5) ?
P S3 Cs . 4_565 89.92(6) ?
Nb2 S3 Cs . 4_565 104.61(6) ?
P S3 Cs . 2 99.22(6) ?
Nb2 S3 Cs . 2 103.24(6) ?
S8 S4 Nb1 . 2_655 66.22(5) ?
S8 S4 Nb2 . . 66.22(5) ?
Nb1 S4 Nb2 2_655 . 70.56(3) ?
S9 S5 Nb2 . . 66.47(5) ?
S9 S5 Nb1 . . 65.71(5) ?
Nb2 S5 Nb1 . . 92.55(4) ?
S9 S5 Cs . . 146.11(7) ?
Nb2 S5 Cs . . 140.15(6) ?
Nb1 S5 Cs . . 88.67(5) ?
P S6 Nb1 . . 89.39(5) ?
P S6 Nb2 . . 88.37(5) ?
Nb1 S6 Nb2 . . 90.92(4) ?
S10 S7 Nb2 . . 65.82(5) ?
S10 S7 Nb1 . 2_655 66.76(5) ?
Nb2 S7 Nb1 . 2_655 70.64(3) ?
S10 S7 Cs . 2 171.29(7) ?
Nb2 S7 Cs . 2 118.24(6) ?
Nb1 S7 Cs 2_655 2 121.50(5) ?
S10 S7 Cs . 4_565 161.56(7) ?
Nb2 S7 Cs . 4_565 117.07(6) ?
Nb1 S7 Cs 2_655 4_565 131.67(5) ?
S4 S8 Nb1 . 2_655 65.70(5) ?
S4 S8 Nb2 . . 65.76(5) ?
Nb1 S8 Nb2 2_655 . 70.25(3) ?
S5 S9 Nb1 . . 67.42(5) ?
S5 S9 Nb2 . . 66.33(5) ?
Nb1 S9 Nb2 . . 93.27(4) ?
S5 S9 Cs . 1_655 111.56(7) ?
Nb1 S9 Cs . 1_655 104.00(5) ?
Nb2 S9 Cs . 1_655 160.34(6) ?
S7 S10 Nb2 . . 65.93(5) ?
S7 S10 Nb1 . 2_655 65.35(5) ?
Nb2 S10 Nb1 . 2_655 70.23(3) ?
S7 S10 Cs . 4_665 110.68(8) ?
Nb2 S10 Cs . 4_665 176.58(7) ?
Nb1 S10 Cs 2_655 4_665 109.02(5) ?
S7 S10 Cs . 2_655 108.80(8) ?
Nb2 S10 Cs . 2_655 168.71(5) ?
Nb1 S10 Cs 2_655 2_655 98.55(4) ?

loop_
_geom_bond_atom_site_label_1
_geom_bond_atom_site_label_2
_geom_bond_site_symmetry_2
_geom_bond_distance
_geom_bond_publ_flag
Cs Cs 3_556 0.644(3) ?
Cs S10 4_466 3.444(3) ?
Cs S10 2_645 3.469(3) ?
Cs S7 2_545 3.536(3) ?
Cs S7 4_566 3.581(3) ?
Cs S2 . 3.722(3) ?
Cs S1 4_566 3.773(2) ?
Cs S5 . 3.835(3) ?
Cs S3 4_566 3.915(3) ?
Cs S3 2_545 3.956(3) ?
Cs S9 1_455 4.044(3) ?
Cs S2 3_556 4.157(3) ?
Ag S1 . 2.4625(13) yes
Ag S1 3 2.4625(13) no
Nb1 S4 2_645 2.4953(13) yes
Nb1 S7 2_645 2.4958(12) yes
Nb1 S8 2_645 2.5055(13) yes
Nb1 S10 2_645 2.5231(13) yes
Nb1 S9 . 2.5658(12) yes
Nb1 S2 . 2.5895(12) yes
Nb1 S5 . 2.5993(13) yes
Nb1 S6 . 2.6103(12) yes
Nb1 Nb2 2_645 2.8843(5) ?
Nb2 S10 . 2.4910(13) yes
Nb2 S7 . 2.4932(13) yes
Nb2 S4 . 2.4985(12) yes
Nb2 S8 . 2.5075(12) yes
Nb2 S5 . 2.5643(13) yes
Nb2 S9 . 2.5670(12) yes
Nb2 S3 . 2.5920(12) yes
Nb2 S6 . 2.6250(12) yes
Nb2 Nb1 2_655 2.8843(5) ?
P S1 . 1.9962(18) yes
P S3 . 2.0391(17) yes
P S2 . 2.0527(17) yes
P S6 . 2.0851(17) yes
S1 Cs 4_565 3.773(2) ?
S2 Cs 3_556 4.157(3) ?
S3 Cs 4_565 3.915(3) ?
S3 Cs 2 3.956(3) ?
S4 S8 . 2.0371(17) ?
S4 Nb1 2_655 2.4953(13) ?
S5 S9 . 2.0542(18) ?
S7 S10 . 2.0372(17) ?
S7 Nb1 2_655 2.4958(12) ?
S7 Cs 2 3.536(3) ?
S7 Cs 4_565 3.581(3) ?
S8 Nb1 2_655 2.5055(13) ?
S9 Cs 1_655 4.044(3) ?
S10 Nb1 2_655 2.5231(13) ?
S10 Cs 4_665 3.444(3) ?
S10 Cs 2_655 3.469(3) ?
